data_7127800
loop_
_publ_author_name
'Bao, Xiao'
'Li, Yang'
'Bai, Wei'
'Zhou, Yan'
'Wang, Yilun'
'Sun, Yue'
'Jiang, Jingyang'

_publ_section_title
;
 One-pot syntheses of rhena-2-benzopyrylium complexes with a fused
 metallacyclopropene unit.
;
_journal_issue 13
_journal_name_full 'Chemical communications (Cambridge, England)'
_journal_page_first 1643
_journal_page_last 1646
_journal_paper_doi 10.1039/d0cc07749f
_journal_volume 57
_journal_year 2021
_chemical_formula_moiety 'C36 H34 Cl3 O P2 Re'
_chemical_formula_sum 'C36 H34 Cl3 O P2 Re'
_chemical_formula_weight 837.12
_space_group_crystal_system monoclinic
_space_group_IT_number 14
_space_group_name_Hall '-P 2ybc'
_space_group_name_H-M_alt 'P 1 21/c 1'
_atom_sites_solution_hydrogens geom
_atom_sites_solution_primary iterative
_atom_sites_solution_secondary difmap
_audit_creation_date 2020-07-22
_audit_creation_method
;
Olex2 1.2
(compiled 2018.05.29 svn.r3508 for OlexSys, GUI svn.r5506)
;
_audit_update_record
;
2020-10-20 deposited with the CCDC.	2021-01-12 downloaded from the CCDC.
;
_cell_angle_alpha 90.00
_cell_angle_beta 108.290(4)
_cell_angle_gamma 90.00
_cell_formula_units_Z 4
_cell_length_a 17.1481(6)
_cell_length_b 11.9633(7)
_cell_length_c 17.0822(6)
_cell_measurement_reflns_used 9865
_cell_measurement_temperature 173(2)
_cell_measurement_theta_max 27.561
_cell_measurement_theta_min 2.967
_cell_volume 3327.3(3)
_computing_cell_refinement 'SAINT V8.40A (?, 2016)'
_computing_data_reduction 'SAINT V8.40A (?, 2016)'
_computing_molecular_graphics 'Olex2 (Dolomanov et al., 2009)'
_computing_publication_material 'Olex2 (Dolomanov et al., 2009)'
_computing_structure_refinement 'XL (Sheldrick, 2008)'
_computing_structure_solution 'olex2.solve (Bourhis et al., 2015)'
_diffrn_ambient_temperature 173.15
_diffrn_detector 'Bruker APEX2 area detector'
_diffrn_detector_area_resol_mean 7.9
_diffrn_detector_type 'CCD area detector'
_diffrn_measured_fraction_theta_full 0.972
_diffrn_measured_fraction_theta_max 0.993
_diffrn_measurement_device 'three-circle diffractometer'
_diffrn_measurement_device_type 'Bruker APEX2 microsource'
_diffrn_measurement_method '\w and \f scans'
_diffrn_radiation_monochromator 'mirror optics'
_diffrn_radiation_probe x-ray
_diffrn_radiation_type MoK\a
_diffrn_radiation_wavelength 0.71073
_diffrn_reflns_av_R_equivalents 0.0422
_diffrn_reflns_av_unetI/netI 0.0420
_diffrn_reflns_limit_h_max 21
_diffrn_reflns_limit_h_min -21
_diffrn_reflns_limit_k_max 15
_diffrn_reflns_limit_k_min -15
_diffrn_reflns_limit_l_max 21
_diffrn_reflns_limit_l_min -18
_diffrn_reflns_number 22199
_diffrn_reflns_theta_full 26.00
_diffrn_reflns_theta_max 27.00
_diffrn_reflns_theta_min 2.51
_diffrn_source 'microfocus sealed X-ray tube'
_diffrn_source_type 'Incoatec I\ms'
_exptl_absorpt_coefficient_mu 4.018
_exptl_absorpt_correction_T_max 0.7456
_exptl_absorpt_correction_T_min 0.4730
_exptl_absorpt_correction_type multi-scan
_exptl_absorpt_process_details SADABS
_exptl_crystal_colour red
_exptl_crystal_colour_primary red
_exptl_crystal_density_diffrn 1.671
_exptl_crystal_density_method 'not measured'
_exptl_crystal_description block
_exptl_crystal_F_000 1656
_exptl_crystal_size_max 0.18
_exptl_crystal_size_mid 0.15
_exptl_crystal_size_min 0.12
_refine_diff_density_max 0.419
_refine_diff_density_min -0.508
_refine_diff_density_rms 0.081
_refine_ls_extinction_method none
_refine_ls_goodness_of_fit_ref 1.023
_refine_ls_hydrogen_treatment constr
_refine_ls_matrix_type full
_refine_ls_number_parameters 391
_refine_ls_number_reflns 7023
_refine_ls_number_restraints 0
_refine_ls_restrained_S_all 1.023
_refine_ls_R_factor_all 0.0387
_refine_ls_R_factor_gt 0.0303
_refine_ls_shift/su_max 0.001
_refine_ls_shift/su_mean 0.000
_refine_ls_structure_factor_coef Fsqd
_refine_ls_weighting_details 'calc w=1/[\s^2^(Fo^2^)+(0.0296P)^2^+4.3465P] where P=(Fo^2^+2Fc^2^)/3'
_refine_ls_weighting_scheme calc
_refine_ls_wR_factor_gt 0.0664
_refine_ls_wR_factor_ref 0.0693
_reflns_number_gt 3246
_reflns_number_total 7023
_reflns_threshold_expression >2sigma(I)
_cod_data_source_file d0cc07749f2.cif
_cod_data_source_block mo_20julybx_0m_pl
_cod_depositor_comments 'Adding full bibliography for 7127799--7127800.cif.'
_cod_database_code 7127800
_olex2_refinement_description
;
1. Fixed Uiso
 At 1.2 times of:
  All C(H) groups
 At 1.5 times of:
  All C(H,H,H) groups
2.a Ternary CH refined with riding coordinates:
 C1(H1)
2.b Aromatic/amide H refined with riding coordinates:
 C7(H7), C8(H8), C9(H9), C10(H10), C12(H12), C13(H13), C14(H14), C15(H15),
 C16(H16), C18(H18), C19(H19), C20(H20), C21(H21), C22(H22), C26(H26), C27(H27),
  C28(H28), C29(H29), C30(H30), C32(H32), C33(H33), C34(H34), C35(H35), C36(H36)
2.c Idealised Me refined as rotating group:
 C6(H6A,H6B,H6C), C23(H23A,H23B,H23C), C24(H24A,H24B,H24C)
;
_olex2_submission_special_instructions 'No special instructions were received'

loop_
_space_group_symop_id
_space_group_symop_operation_xyz
1 'x, y, z'
2 '-x, y+1/2, -z+1/2'
3 '-x, -y, -z'
4 'x, -y-1/2, z-1/2'

loop_
_atom_site_label
_atom_site_type_symbol
_atom_site_fract_x
_atom_site_fract_y
_atom_site_fract_z
_atom_site_U_iso_or_equiv
_atom_site_adp_type
_atom_site_occupancy
_atom_site_calc_flag
_atom_site_disorder_assembly
_atom_site_disorder_group
_atom_site_refinement_flags_posn
Re1 Re 0.288590(11) -0.065533(15) 0.300868(13) 0.01727(8) Uani 1 d . . .
Cl1 Cl 0.33509(8) -0.09088(12) 0.45147(9) 0.0293(3) Uani 1 d . . .
Cl2 Cl 0.30617(8) -0.26558(11) 0.28844(10) 0.0274(3) Uani 1 d . . .
Cl3 Cl 0.15351(8) -0.10389(12) 0.31374(9) 0.0268(3) Uani 1 d . . .
P1 P 0.25694(8) 0.12188(12) 0.33014(9) 0.0201(3) Uani 1 d . . .
P2 P 0.21473(7) -0.14709(11) 0.08828(9) 0.0197(3) Uani 1 d . . .
O1 O 0.4152(2) -0.0542(3) 0.3320(2) 0.0198(8) Uani 1 d . . .
C1 C 0.2209(3) -0.0486(4) 0.1683(3) 0.0150(9) Uani 1 d . . .
H1 H 0.1745 0.0060 0.1555 0.018 Uiso 1 calc . . R
C2 C 0.3002(3) 0.0003(4) 0.2044(3) 0.0188(10) Uani 1 d . . .
C3 C 0.3602(3) 0.0564(4) 0.1770(4) 0.0206(11) Uani 1 d . . .
C4 C 0.4430(3) 0.0582(4) 0.2283(3) 0.0203(11) Uani 1 d . . .
C5 C 0.4669(3) -0.0073(4) 0.3039(4) 0.0211(11) Uani 1 d . . .
C6 C 0.5550(3) -0.0222(5) 0.3524(4) 0.0310(13) Uani 1 d . . .
H6A H 0.5805 0.0511 0.3682 0.046 Uiso 1 calc . . GR
H6B H 0.5832 -0.0617 0.3187 0.046 Uiso 1 calc . . GR
H6C H 0.5593 -0.0659 0.4021 0.046 Uiso 1 calc . . GR
C7 C 0.3388(3) 0.1113(5) 0.1015(4) 0.0253(11) Uani 1 d . . .
H7 H 0.2839 0.1076 0.0656 0.030 Uiso 1 calc . . R
C8 C 0.3969(4) 0.1709(5) 0.0785(4) 0.0291(12) Uani 1 d . . .
H8 H 0.3817 0.2077 0.0267 0.035 Uiso 1 calc . . R
C9 C 0.4780(3) 0.1777(5) 0.1308(4) 0.0307(13) Uani 1 d . . .
H9 H 0.5170 0.2217 0.1155 0.037 Uiso 1 calc . . R
C10 C 0.5008(3) 0.1207(5) 0.2041(4) 0.0249(11) Uani 1 d . . .
H10 H 0.5563 0.1235 0.2389 0.030 Uiso 1 calc . . R
C11 C 0.1799(3) 0.1837(4) 0.2410(4) 0.0232(11) Uani 1 d . . .
C12 C 0.2028(4) 0.2341(5) 0.1790(4) 0.0312(13) Uani 1 d . . .
H12 H 0.2593 0.2472 0.1861 0.037 Uiso 1 calc . . R
C13 C 0.1435(4) 0.2658(6) 0.1059(5) 0.0416(16) Uani 1 d . . .
H13 H 0.1602 0.2983 0.0629 0.050 Uiso 1 calc . . R
C14 C 0.0622(4) 0.2510(6) 0.0951(5) 0.0461(18) Uani 1 d . . .
H14 H 0.0222 0.2737 0.0453 0.055 Uiso 1 calc . . R
C15 C 0.0386(4) 0.2026(6) 0.1572(5) 0.0493(19) Uani 1 d . . .
H15 H -0.0181 0.1924 0.1502 0.059 Uiso 1 calc . . R
C16 C 0.0962(3) 0.1687(6) 0.2294(4) 0.0361(15) Uani 1 d . . .
H16 H 0.0790 0.1350 0.2716 0.043 Uiso 1 calc . . R
C17 C 0.3405(3) 0.2243(4) 0.3587(4) 0.0229(11) Uani 1 d . . .
C18 C 0.3257(4) 0.3380(5) 0.3421(4) 0.0331(14) Uani 1 d . . .
H18 H 0.2719 0.3631 0.3127 0.040 Uiso 1 calc . . R
C19 C 0.3891(4) 0.4141(5) 0.3682(5) 0.0375(15) Uani 1 d . . .
H19 H 0.3786 0.4914 0.3569 0.045 Uiso 1 calc . . R
C20 C 0.4680(4) 0.3784(5) 0.4110(5) 0.0362(15) Uani 1 d . . .
H20 H 0.5116 0.4311 0.4279 0.043 Uiso 1 calc . . R
C21 C 0.4835(3) 0.2666(5) 0.4290(4) 0.0299(13) Uani 1 d . . .
H21 H 0.5374 0.2424 0.4587 0.036 Uiso 1 calc . . R
C22 C 0.4194(3) 0.1890(4) 0.4034(3) 0.0229(11) Uani 1 d . . .
H22 H 0.4297 0.1121 0.4166 0.027 Uiso 1 calc . . R
C23 C 0.2143(4) 0.1394(5) 0.4144(4) 0.0316(13) Uani 1 d . . .
H23A H 0.1660 0.0914 0.4051 0.047 Uiso 1 calc . . GR
H23B H 0.1984 0.2177 0.4170 0.047 Uiso 1 calc . . GR
H23C H 0.2557 0.1187 0.4665 0.047 Uiso 1 calc . . GR
C24 C 0.3153(3) -0.1948(5) 0.0936(4) 0.0277(12) Uani 1 d . . .
H24A H 0.3108 -0.2516 0.0511 0.042 Uiso 1 calc . . GR
H24B H 0.3422 -0.2273 0.1481 0.042 Uiso 1 calc . . GR
H24C H 0.3478 -0.1317 0.0846 0.042 Uiso 1 calc . . GR
C25 C 0.1521(3) -0.2661(5) 0.0895(4) 0.0230(11) Uani 1 d . . .
C26 C 0.1042(4) -0.2661(5) 0.1423(4) 0.0299(13) Uani 1 d . . .
H26 H 0.1032 -0.2025 0.1753 0.036 Uiso 1 calc . . R
C27 C 0.0583(4) -0.3604(6) 0.1459(5) 0.0407(16) Uani 1 d . . .
H27 H 0.0249 -0.3612 0.1811 0.049 Uiso 1 calc . . R
C28 C 0.0609(5) -0.4515(6) 0.0994(5) 0.0441(17) Uani 1 d . . .
H28 H 0.0306 -0.5164 0.1036 0.053 Uiso 1 calc . . R
C29 C 0.1068(5) -0.4513(5) 0.0462(5) 0.0454(18) Uani 1 d . . .
H29 H 0.1067 -0.5148 0.0128 0.054 Uiso 1 calc . . R
C30 C 0.1532(4) -0.3581(5) 0.0415(4) 0.0356(14) Uani 1 d . . .
H30 H 0.1855 -0.3578 0.0054 0.043 Uiso 1 calc . . R
C31 C 0.1720(3) -0.0780(4) -0.0101(4) 0.0222(11) Uani 1 d . . .
C32 C 0.1970(4) -0.1070(5) -0.0769(4) 0.0284(12) Uani 1 d . . .
H32 H 0.2364 -0.1646 -0.0717 0.034 Uiso 1 calc . . R
C33 C 0.1645(4) -0.0518(6) -0.1516(4) 0.0374(15) Uani 1 d . . .
H33 H 0.1825 -0.0717 -0.1970 0.045 Uiso 1 calc . . R
C34 C 0.1071(5) 0.0307(6) -0.1610(5) 0.0432(16) Uani 1 d . . .
H34 H 0.0855 0.0682 -0.2123 0.052 Uiso 1 calc . . R
C35 C 0.0808(5) 0.0588(5) -0.0944(5) 0.0434(17) Uani 1 d . . .
H35 H 0.0407 0.1157 -0.1004 0.052 Uiso 1 calc . . R
C36 C 0.1123(4) 0.0050(5) -0.0197(4) 0.0340(14) Uani 1 d . . .
H36 H 0.0934 0.0243 0.0252 0.041 Uiso 1 calc . . R

loop_
_atom_site_aniso_label
_atom_site_aniso_U_11
_atom_site_aniso_U_22
_atom_site_aniso_U_33
_atom_site_aniso_U_23
_atom_site_aniso_U_13
_atom_site_aniso_U_12
Re1 0.01829(10) 0.01688(11) 0.01697(13) 0.00112(8) 0.00599(8) -0.00114(7)
Cl1 0.0326(6) 0.0352(7) 0.0192(7) 0.0076(6) 0.0067(6) -0.0033(6)
Cl2 0.0256(6) 0.0190(6) 0.0370(8) 0.0025(6) 0.0091(6) 0.0018(5)
Cl3 0.0252(6) 0.0302(7) 0.0279(8) -0.0010(6) 0.0126(5) -0.0065(5)
P1 0.0224(6) 0.0204(6) 0.0192(7) -0.0017(5) 0.0090(5) -0.0011(5)
P2 0.0165(5) 0.0211(6) 0.0213(8) -0.0034(5) 0.0055(5) 0.0006(5)
O1 0.0211(16) 0.0205(18) 0.017(2) -0.0019(14) 0.0046(15) -0.0025(14)
C1 0.020(2) 0.017(2) 0.008(2) -0.0015(18) 0.0033(18) 0.0016(18)
C2 0.021(2) 0.020(2) 0.013(3) -0.004(2) 0.0016(19) 0.0003(19)
C3 0.022(2) 0.019(2) 0.022(3) -0.003(2) 0.008(2) 0.0018(19)
C4 0.021(2) 0.019(2) 0.020(3) -0.003(2) 0.005(2) -0.0052(19)
C5 0.018(2) 0.019(2) 0.026(3) -0.005(2) 0.006(2) -0.0010(19)
C6 0.023(2) 0.039(3) 0.027(3) 0.004(3) 0.001(2) -0.004(2)
C7 0.026(2) 0.026(3) 0.027(3) 0.003(2) 0.013(2) 0.002(2)
C8 0.033(3) 0.034(3) 0.024(3) 0.005(2) 0.014(2) -0.004(2)
C9 0.029(3) 0.028(3) 0.040(4) 0.004(3) 0.018(3) -0.003(2)
C10 0.021(2) 0.027(3) 0.026(3) -0.002(2) 0.008(2) -0.008(2)
C11 0.022(2) 0.021(3) 0.025(3) -0.005(2) 0.005(2) 0.002(2)
C12 0.033(3) 0.028(3) 0.034(4) 0.004(3) 0.013(3) 0.006(2)
C13 0.053(4) 0.035(3) 0.036(4) 0.014(3) 0.012(3) 0.015(3)
C14 0.044(4) 0.035(4) 0.044(5) 0.003(3) -0.006(3) 0.007(3)
C15 0.025(3) 0.044(4) 0.066(5) 0.004(4) -0.004(3) 0.004(3)
C16 0.021(2) 0.038(3) 0.049(4) 0.004(3) 0.010(3) 0.002(2)
C17 0.023(2) 0.023(3) 0.023(3) 0.000(2) 0.008(2) -0.002(2)
C18 0.032(3) 0.023(3) 0.040(4) -0.003(2) 0.004(3) -0.001(2)
C19 0.042(3) 0.024(3) 0.048(5) -0.006(3) 0.016(3) -0.007(3)
C20 0.035(3) 0.028(3) 0.050(4) -0.011(3) 0.019(3) -0.011(3)
C21 0.023(2) 0.032(3) 0.033(4) -0.007(2) 0.007(2) -0.004(2)
C22 0.025(2) 0.022(3) 0.025(3) -0.005(2) 0.013(2) 0.001(2)
C23 0.037(3) 0.033(3) 0.031(3) -0.001(3) 0.020(3) -0.003(3)
C24 0.020(2) 0.040(3) 0.023(3) -0.010(3) 0.008(2) 0.002(2)
C25 0.019(2) 0.028(3) 0.022(3) 0.001(2) 0.005(2) -0.001(2)
C26 0.032(3) 0.031(3) 0.028(3) -0.010(2) 0.011(2) -0.007(2)
C27 0.042(3) 0.044(4) 0.044(4) -0.004(3) 0.026(3) -0.012(3)
C28 0.047(4) 0.033(3) 0.054(5) -0.003(3) 0.019(3) -0.022(3)
C29 0.059(4) 0.023(3) 0.057(5) -0.010(3) 0.021(4) -0.008(3)
C30 0.042(3) 0.027(3) 0.044(4) -0.012(3) 0.022(3) -0.010(3)
C31 0.024(2) 0.019(2) 0.022(3) -0.002(2) 0.006(2) -0.001(2)
C32 0.031(3) 0.031(3) 0.025(3) -0.001(2) 0.012(2) -0.002(2)
C33 0.049(4) 0.044(4) 0.020(3) 0.003(3) 0.013(3) -0.003(3)
C34 0.060(4) 0.031(3) 0.033(4) 0.005(3) 0.008(3) -0.001(3)
C35 0.056(4) 0.029(3) 0.040(4) 0.001(3) 0.008(3) 0.012(3)
C36 0.039(3) 0.031(3) 0.026(4) -0.003(3) 0.003(3) 0.014(3)

loop_
_atom_type_symbol
_atom_type_description
_atom_type_scat_dispersion_real
_atom_type_scat_dispersion_imag
_atom_type_scat_source
C C 0.0033 0.0016 'International Tables Vol C Tables 4.2.6.8 and 6.1.1.4'
H H 0.0000 0.0000 'International Tables Vol C Tables 4.2.6.8 and 6.1.1.4'
Cl Cl 0.1484 0.1585 'International Tables Vol C Tables 4.2.6.8 and 6.1.1.4'
O O 0.0106 0.0060 'International Tables Vol C Tables 4.2.6.8 and 6.1.1.4'
P P 0.1023 0.0942 'International Tables Vol C Tables 4.2.6.8 and 6.1.1.4'
Re Re -1.0185 7.2310 'International Tables Vol C Tables 4.2.6.8 and 6.1.1.4'

loop_
_geom_angle_atom_site_label_1
_geom_angle_atom_site_label_2
_geom_angle_atom_site_label_3
_geom_angle
_geom_angle_site_symmetry_1
_geom_angle_site_symmetry_3
_geom_angle_publ_flag
Cl2 Re1 Cl1 87.80(5) . . ?
Cl2 Re1 Cl3 88.28(5) . . ?
Cl3 Re1 Cl1 83.56(5) . . ?
P1 Re1 Cl1 85.26(5) . . ?
P1 Re1 Cl2 169.20(5) . . ?
P1 Re1 Cl3 82.73(4) . . ?
O1 Re1 Cl1 76.71(11) . . ?
O1 Re1 Cl2 86.46(10) . . ?
O1 Re1 Cl3 159.75(11) . . ?
O1 Re1 P1 99.96(10) . . ?
O1 Re1 C1 115.40(16) . . ?
C1 Re1 Cl1 167.88(13) . . ?
C1 Re1 Cl2 92.32(13) . . ?
C1 Re1 Cl3 84.32(13) . . ?
C1 Re1 P1 92.73(13) . . ?
C2 Re1 Cl1 150.85(16) . . ?
C2 Re1 Cl2 106.49(16) . . ?
C2 Re1 Cl3 121.28(15) . . ?
C2 Re1 P1 83.40(16) . . ?
C2 Re1 O1 78.94(18) . . ?
C2 Re1 C1 39.92(19) . . ?
C11 P1 Re1 110.87(18) . . ?
C11 P1 C17 104.6(3) . . ?
C17 P1 Re1 118.15(18) . . ?
C23 P1 Re1 116.5(2) . . ?
C23 P1 C11 104.3(3) . . ?
C23 P1 C17 100.8(3) . . ?
C1 P2 C24 110.3(2) . . ?
C1 P2 C25 114.1(2) . . ?
C1 P2 C31 108.7(2) . . ?
C24 P2 C31 107.2(3) . . ?
C25 P2 C24 108.5(3) . . ?
C25 P2 C31 107.8(2) . . ?
C5 O1 Re1 137.3(4) . . ?
P2 C1 Re1 127.7(3) . . ?
C2 C1 Re1 58.1(3) . . ?
C2 C1 P2 114.9(4) . . ?
C1 C2 Re1 82.0(3) . . ?
C3 C2 Re1 140.0(4) . . ?
C3 C2 C1 137.5(5) . . ?
C4 C3 C2 119.4(5) . . ?
C7 C3 C2 121.3(5) . . ?
C7 C3 C4 119.2(5) . . ?
C3 C4 C5 119.3(5) . . ?
C10 C4 C3 119.3(5) . . ?
C10 C4 C5 121.3(5) . . ?
O1 C5 C4 122.7(5) . . ?
O1 C5 C6 116.5(5) . . ?
C4 C5 C6 120.8(5) . . ?
C8 C7 C3 120.3(6) . . ?
C7 C8 C9 120.7(6) . . ?
C10 C9 C8 119.7(5) . . ?
C9 C10 C4 120.6(5) . . ?
C12 C11 P1 120.7(4) . . ?
C12 C11 C16 118.4(5) . . ?
C16 C11 P1 120.4(5) . . ?
C11 C12 C13 120.3(6) . . ?
C14 C13 C12 121.0(7) . . ?
C13 C14 C15 119.2(6) . . ?
C14 C15 C16 120.8(6) . . ?
C15 C16 C11 120.3(7) . . ?
C18 C17 P1 121.3(4) . . ?
C22 C17 P1 119.2(4) . . ?
C22 C17 C18 119.3(5) . . ?
C19 C18 C17 120.2(6) . . ?
C18 C19 C20 120.4(6) . . ?
C21 C20 C19 120.2(6) . . ?
C20 C21 C22 119.8(5) . . ?
C17 C22 C21 120.1(5) . . ?
C26 C25 P2 119.0(4) . . ?
C30 C25 P2 120.7(4) . . ?
C30 C25 C26 120.3(5) . . ?
C27 C26 C25 119.1(6) . . ?
C28 C27 C26 120.1(6) . . ?
C27 C28 C29 121.1(6) . . ?
C28 C29 C30 119.8(6) . . ?
C25 C30 C29 119.6(6) . . ?
C32 C31 P2 120.8(4) . . ?
C32 C31 C36 119.1(6) . . ?
C36 C31 P2 120.1(4) . . ?
C31 C32 C33 120.0(6) . . ?
C34 C33 C32 121.2(6) . . ?
C33 C34 C35 119.0(7) . . ?
C36 C35 C34 120.8(7) . . ?
C35 C36 C31 120.0(6) . . ?

loop_
_geom_bond_atom_site_label_1
_geom_bond_atom_site_label_2
_geom_bond_distance
_geom_bond_site_symmetry_2
_geom_bond_publ_flag
Re1 Cl1 2.4614(14) . ?
Re1 Cl2 2.4297(13) . ?
Re1 Cl3 2.4380(12) . ?
Re1 P1 2.3963(14) . ?
Re1 O1 2.071(3) . ?
Re1 C1 2.205(5) . ?
Re1 C2 1.891(5) . ?
P1 C11 1.830(6) . ?
P1 C17 1.832(5) . ?
P1 C23 1.818(6) . ?
P2 C1 1.783(5) . ?
P2 C24 1.791(5) . ?
P2 C25 1.787(6) . ?
P2 C31 1.808(6) . ?
O1 C5 1.264(6) . ?
C1 C2 1.429(6) . ?
C2 C3 1.425(7) . ?
C3 C4 1.416(7) . ?
C3 C7 1.390(8) . ?
C4 C5 1.455(8) . ?
C4 C10 1.404(7) . ?
C5 C6 1.488(7) . ?
C7 C8 1.379(7) . ?
C8 C9 1.400(8) . ?
C9 C10 1.371(8) . ?
C11 C12 1.378(8) . ?
C11 C16 1.398(7) . ?
C12 C13 1.393(9) . ?
C13 C14 1.360(10) . ?
C14 C15 1.376(11) . ?
C15 C16 1.378(10) . ?
C17 C18 1.397(8) . ?
C17 C22 1.393(7) . ?
C18 C19 1.380(8) . ?
C19 C20 1.389(10) . ?
C20 C21 1.378(9) . ?
C21 C22 1.400(7) . ?
C25 C26 1.397(8) . ?
C25 C30 1.376(8) . ?
C26 C27 1.388(9) . ?
C27 C28 1.359(10) . ?
C28 C29 1.375(10) . ?
C29 C30 1.386(9) . ?
C31 C32 1.384(8) . ?
C31 C36 1.399(7) . ?
C32 C33 1.388(9) . ?
C33 C34 1.367(10) . ?
C34 C35 1.391(11) . ?
C35 C36 1.379(10) . ?

loop_
_geom_torsion_atom_site_label_1
_geom_torsion_atom_site_label_2
_geom_torsion_atom_site_label_3
_geom_torsion_atom_site_label_4
_geom_torsion
_geom_torsion_site_symmetry_1
_geom_torsion_site_symmetry_2
_geom_torsion_site_symmetry_3
_geom_torsion_site_symmetry_4
_geom_torsion_publ_flag
Re1 P1 C11 C12 -84.9(5) . . . . ?
Re1 P1 C11 C16 87.1(5) . . . . ?
Re1 P1 C17 C18 151.6(5) . . . . ?
Re1 P1 C17 C22 -33.3(5) . . . . ?
Re1 O1 C5 C4 -2.2(8) . . . . ?
Re1 O1 C5 C6 178.0(4) . . . . ?
Re1 C1 C2 C3 172.6(7) . . . . ?
Re1 C2 C3 C4 10.9(9) . . . . ?
Re1 C2 C3 C7 -168.0(5) . . . . ?
Cl1 Re1 P1 C11 -157.7(2) . . . . ?
Cl1 Re1 P1 C17 81.7(2) . . . . ?
Cl1 Re1 P1 C23 -38.6(2) . . . . ?
Cl1 Re1 O1 C5 -152.3(5) . . . . ?
Cl1 Re1 C1 P2 -105.2(6) . . . . ?
Cl1 Re1 C1 C2 156.4(5) . . . . ?
Cl1 Re1 C2 C1 -170.1(2) . . . . ?
Cl1 Re1 C2 C3 17.7(8) . . . . ?
Cl2 Re1 P1 C11 -107.5(3) . . . . ?
Cl2 Re1 P1 C17 131.9(3) . . . . ?
Cl2 Re1 P1 C23 11.7(4) . . . . ?
Cl2 Re1 O1 C5 119.1(5) . . . . ?
Cl2 Re1 C1 P2 -14.9(3) . . . . ?
Cl2 Re1 C1 C2 -113.2(3) . . . . ?
Cl2 Re1 C2 C1 73.3(3) . . . . ?
Cl2 Re1 C2 C3 -99.0(6) . . . . ?
Cl3 Re1 P1 C11 -73.60(19) . . . . ?
Cl3 Re1 P1 C17 165.8(2) . . . . ?
Cl3 Re1 P1 C23 45.5(2) . . . . ?
Cl3 Re1 O1 C5 -165.7(4) . . . . ?
Cl3 Re1 C1 P2 -102.9(3) . . . . ?
Cl3 Re1 C1 C2 158.7(3) . . . . ?
Cl3 Re1 C2 C1 -25.0(3) . . . . ?
Cl3 Re1 C2 C3 162.8(5) . . . . ?
P1 Re1 O1 C5 -69.7(5) . . . . ?
P1 Re1 C1 P2 174.7(3) . . . . ?
P1 Re1 C1 C2 76.3(3) . . . . ?
P1 Re1 C2 C1 -102.3(3) . . . . ?
P1 Re1 C2 C3 85.5(6) . . . . ?
P1 C11 C12 C13 170.3(5) . . . . ?
P1 C11 C16 C15 -171.5(6) . . . . ?
P1 C17 C18 C19 176.5(5) . . . . ?
P1 C17 C22 C21 -177.2(4) . . . . ?
P2 C1 C2 Re1 -120.4(3) . . . . ?
P2 C1 C2 C3 52.2(8) . . . . ?
P2 C25 C26 C27 -177.2(5) . . . . ?
P2 C25 C30 C29 177.2(5) . . . . ?
P2 C31 C32 C33 -179.0(5) . . . . ?
P2 C31 C36 C35 178.9(5) . . . . ?
O1 Re1 P1 C11 126.7(2) . . . . ?
O1 Re1 P1 C17 6.1(2) . . . . ?
O1 Re1 P1 C23 -114.2(3) . . . . ?
O1 Re1 C1 P2 72.3(3) . . . . ?
O1 Re1 C1 C2 -26.1(3) . . . . ?
O1 Re1 C2 C1 156.2(3) . . . . ?
O1 Re1 C2 C3 -16.1(6) . . . . ?
C1 Re1 P1 C11 10.3(2) . . . . ?
C1 Re1 P1 C17 -110.3(2) . . . . ?
C1 Re1 P1 C23 129.4(3) . . . . ?
C1 Re1 O1 C5 28.2(5) . . . . ?
C1 Re1 C2 C3 -172.2(8) . . . . ?
C1 P2 C25 C26 9.4(6) . . . . ?
C1 P2 C25 C30 -168.2(5) . . . . ?
C1 P2 C31 C32 146.1(4) . . . . ?
C1 P2 C31 C36 -34.6(5) . . . . ?
C1 C2 C3 C4 -157.7(6) . . . . ?
C1 C2 C3 C7 23.4(10) . . . . ?
C2 Re1 P1 C11 49.2(2) . . . . ?
C2 Re1 P1 C17 -71.4(3) . . . . ?
C2 Re1 P1 C23 168.3(3) . . . . ?
C2 Re1 O1 C5 11.5(5) . . . . ?
C2 Re1 C1 P2 98.3(4) . . . . ?
C2 C3 C4 C5 6.5(8) . . . . ?
C2 C3 C4 C10 -175.1(5) . . . . ?
C2 C3 C7 C8 176.0(5) . . . . ?
C3 C4 C5 O1 -9.7(8) . . . . ?
C3 C4 C5 C6 170.1(5) . . . . ?
C3 C4 C10 C9 -1.4(8) . . . . ?
C3 C7 C8 C9 -0.3(9) . . . . ?
C4 C3 C7 C8 -2.9(8) . . . . ?
C5 C4 C10 C9 177.0(5) . . . . ?
C7 C3 C4 C5 -174.6(5) . . . . ?
C7 C3 C4 C10 3.8(8) . . . . ?
C7 C8 C9 C10 2.8(9) . . . . ?
C8 C9 C10 C4 -1.9(9) . . . . ?
C10 C4 C5 O1 171.9(5) . . . . ?
C10 C4 C5 C6 -8.2(8) . . . . ?
C11 P1 C17 C18 27.8(6) . . . . ?
C11 P1 C17 C22 -157.2(4) . . . . ?
C11 C12 C13 C14 2.0(10) . . . . ?
C12 C11 C16 C15 0.7(10) . . . . ?
C12 C13 C14 C15 -0.8(11) . . . . ?
C13 C14 C15 C16 -0.4(12) . . . . ?
C14 C15 C16 C11 0.4(11) . . . . ?
C16 C11 C12 C13 -1.9(9) . . . . ?
C17 P1 C11 C12 43.5(5) . . . . ?
C17 P1 C11 C16 -144.5(5) . . . . ?
C17 C18 C19 C20 0.2(10) . . . . ?
C18 C17 C22 C21 -2.0(8) . . . . ?
C18 C19 C20 C21 -1.2(11) . . . . ?
C19 C20 C21 C22 0.5(10) . . . . ?
C20 C21 C22 C17 1.1(9) . . . . ?
C22 C17 C18 C19 1.4(10) . . . . ?
C23 P1 C11 C12 148.9(5) . . . . ?
C23 P1 C11 C16 -39.1(6) . . . . ?
C23 P1 C17 C18 -80.3(6) . . . . ?
C23 P1 C17 C22 94.8(5) . . . . ?
C24 P2 C1 Re1 -49.5(4) . . . . ?
C24 P2 C1 C2 18.4(5) . . . . ?
C24 P2 C25 C26 132.9(5) . . . . ?
C24 P2 C25 C30 -44.7(6) . . . . ?
C24 P2 C31 C32 26.9(5) . . . . ?
C24 P2 C31 C36 -153.8(5) . . . . ?
C25 P2 C1 Re1 73.0(4) . . . . ?
C25 P2 C1 C2 140.9(4) . . . . ?
C25 P2 C31 C32 -89.8(5) . . . . ?
C25 P2 C31 C36 89.5(5) . . . . ?
C25 C26 C27 C28 0.8(11) . . . . ?
C26 C25 C30 C29 -0.4(10) . . . . ?
C26 C27 C28 C29 -2.0(13) . . . . ?
C27 C28 C29 C30 1.9(13) . . . . ?
C28 C29 C30 C25 -0.8(12) . . . . ?
C30 C25 C26 C27 0.3(9) . . . . ?
C31 P2 C1 Re1 -166.7(3) . . . . ?
C31 P2 C1 C2 -98.9(4) . . . . ?
C31 P2 C25 C26 -111.4(5) . . . . ?
C31 P2 C25 C30 71.1(6) . . . . ?
C31 C32 C33 C34 -0.7(10) . . . . ?
C32 C31 C36 C35 -1.7(9) . . . . ?
C32 C33 C34 C35 -0.4(11) . . . . ?
C33 C34 C35 C36 0.3(11) . . . . ?
C34 C35 C36 C31 0.7(10) . . . . ?
C36 C31 C32 C33 1.7(9) . . . . ?
